data_7044323
loop_
_publ_author_name
'Ghosh, Kaushik'
'Singh, Ovender'
'Tyagi, Nidhi'
'Olmstead, Marilyn M.'

_publ_section_title
;
 Design of synthetic superoxide dismutase mimetics: Seven-coordinate water
 soluble Manganese(II) and Iron(II) complexes and their superoxide
 dismutase like activity studies
;
_journal_name_full 'Dalton Trans.'
_journal_paper_doi 10.1039/C7DT03278A
_journal_year 2017
_chemical_formula_moiety 'C30 H29 Mn N7 O2, 2(Cl O4)'
_chemical_formula_sum 'C30 H29 Cl2 Mn N7 O10'
_chemical_formula_weight 773.44
_chemical_name_systematic
;
 ?
;
_space_group_crystal_system triclinic
_space_group_IT_number 2
_space_group_name_Hall '-P 1'
_space_group_name_H-M_alt 'P -1'
_symmetry_space_group_name_Hall '-P 1'
_symmetry_space_group_name_H-M 'P -1'
_atom_sites_solution_hydrogens mixed
_atom_sites_solution_primary direct
_atom_sites_solution_secondary difmap
_audit_creation_method SHELXL-2014
_audit_update_record
;
2017-07-11 deposited with the CCDC.
2017-09-22 downloaded from the CCDC.
;
_cell_angle_alpha 111.6887(7)
_cell_angle_beta 103.5835(7)
_cell_angle_gamma 100.6113(7)
_cell_formula_units_Z 2
_cell_length_a 9.3017(5)
_cell_length_b 14.0136(7)
_cell_length_c 14.6344(8)
_cell_measurement_reflns_used 9852
_cell_measurement_temperature 90(2)
_cell_measurement_theta_max 31.5
_cell_measurement_theta_min 2.43
_cell_volume 1643.62(15)
_computing_cell_refinement 'SAINT (Bruker, 2013)'
_computing_data_collection 'Apex2 (Bruker, 2013)'
_computing_data_reduction 'SAINT (Bruker, 2013)'
_computing_molecular_graphics 'SHELXTL, XP (Sheldrick, 1997)'
_computing_publication_material 'SHELXL-2014 (Sheldrick, 2014)'
_computing_structure_refinement 'SHELXL-2014 (Sheldrick, 2014)'
_computing_structure_solution 'SHELXS (Sheldrick, 2003)'
_diffrn_ambient_temperature 90(2)
_diffrn_detector_area_resol_mean 8.3
_diffrn_measured_fraction_theta_full 0.999
_diffrn_measured_fraction_theta_max 0.990
_diffrn_measurement_device_type 'Bruker ApexII'
_diffrn_measurement_method \w
_diffrn_radiation_type MoK\a
_diffrn_radiation_wavelength 0.71073
_diffrn_reflns_av_R_equivalents 0.0134
_diffrn_reflns_av_unetI/netI 0.0155
_diffrn_reflns_Laue_measured_fraction_full 0.999
_diffrn_reflns_Laue_measured_fraction_max 0.990
_diffrn_reflns_limit_h_max 13
_diffrn_reflns_limit_h_min -13
_diffrn_reflns_limit_k_max 20
_diffrn_reflns_limit_k_min -20
_diffrn_reflns_limit_l_max 21
_diffrn_reflns_limit_l_min -21
_diffrn_reflns_number 27824
_diffrn_reflns_point_group_measured_fraction_full 0.999
_diffrn_reflns_point_group_measured_fraction_max 0.990
_diffrn_reflns_theta_full 25.242
_diffrn_reflns_theta_max 31.501
_diffrn_reflns_theta_min 2.361
_diffrn_source 'fine focus sealed tube'
_exptl_absorpt_coefficient_mu 0.633
_exptl_absorpt_correction_T_max 0.746
_exptl_absorpt_correction_T_min 0.697
_exptl_absorpt_correction_type multi-scan
_exptl_absorpt_process_details 'SADABS (Sheldrick, 2013)'
_exptl_crystal_colour 'red yellow dichroic'
_exptl_crystal_density_diffrn 1.563
_exptl_crystal_description block
_exptl_crystal_F_000 794
_exptl_crystal_size_max 0.440
_exptl_crystal_size_mid 0.200
_exptl_crystal_size_min 0.120
_refine_diff_density_max 1.005
_refine_diff_density_min -0.812
_refine_diff_density_rms 0.125
_refine_ls_extinction_coef 0.0108(7)
_refine_ls_extinction_expression Fc^*^=kFc[1+0.001xFc^2^\l^3^/sin(2\q)]^-1/4^
_refine_ls_extinction_method SHELXL
_refine_ls_goodness_of_fit_ref 1.057
_refine_ls_hydrogen_treatment mixed
_refine_ls_matrix_type full
_refine_ls_number_parameters 511
_refine_ls_number_reflns 10848
_refine_ls_number_restraints 4
_refine_ls_restrained_S_all 1.057
_refine_ls_R_factor_all 0.0344
_refine_ls_R_factor_gt 0.0326
_refine_ls_shift/su_max 0.000
_refine_ls_shift/su_mean 0.000
_refine_ls_structure_factor_coef Fsqd
_refine_ls_weighting_details 'w=1/[\s^2^(Fo^2^)+(0.0468P)^2^+0.7991P] where P=(Fo^2^+2Fc^2^)/3'
_refine_ls_weighting_scheme calc
_refine_ls_wR_factor_gt 0.0857
_refine_ls_wR_factor_ref 0.0872
_reflns_Friedel_coverage 0.000
_reflns_number_gt 10170
_reflns_number_total 10848
_reflns_threshold_expression 'I > 2\s(I)'
_cod_data_source_file c7dt03278a2.cif
_cod_data_source_block mn2196
_cod_database_code 7044323
_shelx_space_group_comment
;
The symmetry employed for this shelxl refinement is uniquely defined
by the following loop, which should always be used as a source of
symmetry information in preference to the above space-group names.
They are only intended as comments.
;
_shelx_estimated_absorpt_t_min 0.768
_shelx_estimated_absorpt_t_max 0.928
_shelxl_version_number 2014-3

loop_
_space_group_symop_operation_xyz
'x, y, z'
'-x, -y, -z'

loop_
_atom_site_label
_atom_site_type_symbol
_atom_site_fract_x
_atom_site_fract_y
_atom_site_fract_z
_atom_site_U_iso_or_equiv
_atom_site_adp_type
_atom_site_occupancy
_atom_site_site_symmetry_order
_atom_site_calc_flag
_atom_site_refinement_flags_posn
_atom_site_refinement_flags_adp
_atom_site_refinement_flags_occupancy
_atom_site_disorder_assembly
_atom_site_disorder_group
Mn1 Mn 0.35969(2) 0.29393(2) 0.15729(2) 0.01143(4) Uani 1 1 d . . . . .
O1 O 0.16574(10) 0.24137(7) 0.20175(8) 0.02180(17) Uani 1 1 d D . . . .
H1A H 0.102(2) 0.2740(15) 0.2146(16) 0.039(5) Uiso 1 1 d D . . . .
H1B H 0.160(3) 0.1943(16) 0.224(2) 0.066(8) Uiso 1 1 d D . . . .
O2 O 0.55540(9) 0.32247(7) 0.09865(6) 0.01727(15) Uani 1 1 d D . . . .
H2A H 0.6380(16) 0.3686(14) 0.1411(14) 0.044(6) Uiso 1 1 d D . . . .
C30 C 0.54382(16) 0.32309(12) -0.00001(10) 0.0271(2) Uani 1 1 d . . . . .
H30A H 0.5249 0.3899 0.0010 0.041 Uiso 1 1 calc R U . . .
H30B H 0.4578 0.2614 -0.0546 0.041 Uiso 1 1 calc R U . . .
H30C H 0.6408 0.3184 -0.0142 0.041 Uiso 1 1 calc R U . . .
N1 N 0.32466(10) 0.11004(7) 0.04636(7) 0.01429(15) Uani 1 1 d . . . . .
N2 N 0.48633(10) 0.21512(7) 0.25233(7) 0.01366(15) Uani 1 1 d . . . . .
N3 N 0.57304(11) 0.27632(7) 0.35475(7) 0.01508(16) Uani 1 1 d . . . . .
N4 N 0.53112(10) 0.41896(7) 0.31886(7) 0.01275(15) Uani 1 1 d . . . . .
N5 N 0.48947(10) 0.55449(7) 0.27066(7) 0.01426(15) Uani 1 1 d . . . . .
N6 N 0.38112(10) 0.47312(7) 0.18390(7) 0.01288(15) Uani 1 1 d . . . . .
N7 N 0.16819(10) 0.30146(7) 0.02619(7) 0.01377(15) Uani 1 1 d . . . . .
C1 C 0.25234(12) 0.05580(9) -0.05696(8) 0.01688(18) Uani 1 1 d . . . . .
H1 H 0.2172 0.0947 -0.0942 0.020 Uiso 1 1 calc R U . . .
C2 C 0.22585(13) -0.05428(9) -0.11273(9) 0.0199(2) Uani 1 1 d . . . . .
H2 H 0.1746 -0.0891 -0.1860 0.024 Uiso 1 1 calc R U . . .
C3 C 0.27593(14) -0.11192(9) -0.05899(10) 0.0214(2) Uani 1 1 d . . . . .
H3 H 0.2574 -0.1874 -0.0944 0.026 Uiso 1 1 calc R U . . .
C4 C 0.35382(13) -0.05685(9) 0.04775(9) 0.01882(19) Uani 1 1 d . . . . .
H4 H 0.3908 -0.0941 0.0863 0.023 Uiso 1 1 calc R U . . .
C5 C 0.37723(12) 0.05384(8) 0.09768(8) 0.01444(17) Uani 1 1 d . . . . .
C6 C 0.46690(12) 0.11316(8) 0.20875(8) 0.01507(17) Uani 1 1 d . . . . .
H6 H 0.5095 0.0776 0.2475 0.018 Uiso 1 1 calc R U . . .
C7 C 0.60058(12) 0.38740(8) 0.38916(8) 0.01378(17) Uani 1 1 d . . . . .
C8 C 0.69555(13) 0.45909(9) 0.49062(8) 0.01801(19) Uani 1 1 d . . . . .
H8 H 0.7416 0.4343 0.5391 0.022 Uiso 1 1 calc R U . . .
C9 C 0.71982(13) 0.56816(9) 0.51771(8) 0.0190(2) Uani 1 1 d . . . . .
H9 H 0.7829 0.6192 0.5864 0.023 Uiso 1 1 calc R U . . .
C10 C 0.65351(13) 0.60381(8) 0.44613(8) 0.01650(18) Uani 1 1 d . . . . .
H10 H 0.6710 0.6783 0.4636 0.020 Uiso 1 1 calc R U . . .
C11 C 0.56005(11) 0.52510(8) 0.34743(8) 0.01285(16) Uani 1 1 d . . . . .
C12 C 0.31124(12) 0.48885(8) 0.10619(8) 0.01373(17) Uani 1 1 d . . . . .
H12 H 0.3380 0.5570 0.1048 0.016 Uiso 1 1 calc R U . . .
C13 C 0.18879(12) 0.39687(8) 0.02022(8) 0.01334(17) Uani 1 1 d . . . . .
C14 C 0.09323(13) 0.41092(9) -0.05939(8) 0.01740(19) Uani 1 1 d . . . . .
H14 H 0.1147 0.4779 -0.0634 0.021 Uiso 1 1 calc R U . . .
C15 C -0.03440(14) 0.32489(10) -0.13299(9) 0.0213(2) Uani 1 1 d . . . . .
H15 H -0.1003 0.3315 -0.1893 0.026 Uiso 1 1 calc R U . . .
C16 C -0.06376(13) 0.22943(9) -0.12267(9) 0.0203(2) Uani 1 1 d . . . . .
H16 H -0.1535 0.1708 -0.1693 0.024 Uiso 1 1 calc R U . . .
C17 C 0.04093(12) 0.22114(8) -0.04258(9) 0.01671(18) Uani 1 1 d . . . . .
H17 H 0.0210 0.1552 -0.0365 0.020 Uiso 1 1 calc R U . . .
C18 C 0.66877(12) 0.23353(8) 0.41215(8) 0.01454(17) Uani 1 1 d . . . . .
C19 C 0.60442(13) 0.17405(9) 0.45816(9) 0.01719(19) Uani 1 1 d . . . . .
H19 H 0.4993 0.1643 0.4550 0.021 Uiso 1 1 calc R U . . .
C20 C 0.69690(15) 0.12884(10) 0.50909(9) 0.0218(2) Uani 1 1 d . . . . .
H20 H 0.6539 0.0867 0.5397 0.026 Uiso 1 1 calc R U . . .
C21 C 0.85114(15) 0.14505(10) 0.51532(10) 0.0250(2) Uani 1 1 d . . . . .
H21 H 0.9135 0.1143 0.5505 0.030 Uiso 1 1 calc R U . . .
C22 C 0.91470(15) 0.20615(11) 0.47029(11) 0.0267(2) Uani 1 1 d . . . . .
H22 H 1.0209 0.2180 0.4756 0.032 Uiso 1 1 calc R U . . .
C23 C 0.82315(14) 0.25006(10) 0.41734(10) 0.0215(2) Uani 1 1 d . . . . .
H23 H 0.8655 0.2907 0.3852 0.026 Uiso 1 1 calc R U . . .
C24 C 0.54638(12) 0.66010(8) 0.27687(8) 0.01348(17) Uani 1 1 d . . . . .
C25 C 0.68830(13) 0.68853(9) 0.26313(9) 0.01742(19) Uani 1 1 d . . . . .
H25 H 0.7457 0.6385 0.2488 0.021 Uiso 1 1 calc R U . . .
C26 C 0.74531(13) 0.79123(9) 0.27059(9) 0.0201(2) Uani 1 1 d . . . . .
H26 H 0.8426 0.8118 0.2620 0.024 Uiso 1 1 calc R U . . .
C27 C 0.65979(14) 0.86389(9) 0.29065(9) 0.0208(2) Uani 1 1 d . . . . .
H27 H 0.6991 0.9340 0.2959 0.025 Uiso 1 1 calc R U . . .
C28 C 0.51712(14) 0.83406(9) 0.30292(10) 0.0211(2) Uani 1 1 d . . . . .
H28 H 0.4585 0.8835 0.3155 0.025 Uiso 1 1 calc R U . . .
C29 C 0.45971(13) 0.73184(9) 0.29684(9) 0.01721(19) Uani 1 1 d . . . . .
H29 H 0.3629 0.7115 0.3062 0.021 Uiso 1 1 calc R U . . .
Cl1 Cl 0.15007(8) 0.04640(5) 0.30714(8) 0.01609(12) Uani 0.790(3) 1 d . . P A 1
O3 O 0.12239(14) 0.03551(10) 0.20166(9) 0.0269(3) Uani 0.790(3) 1 d . . P A 1
O4 O 0.2640(4) -0.0051(3) 0.3296(3) 0.0335(8) Uani 0.790(3) 1 d . . P A 1
O5 O 0.2095(2) 0.15973(16) 0.37779(18) 0.0293(4) Uani 0.790(3) 1 d . . P A 1
O6 O 0.0073(3) -0.0028(2) 0.3149(2) 0.0390(6) Uani 0.790(3) 1 d . . P A 1
Cl1B Cl 0.1629(3) 0.0573(2) 0.3431(3) 0.0192(5) Uani 0.210(3) 1 d . . P A 2
O3B O 0.1820(9) 0.0713(5) 0.4470(5) 0.0449(17) Uani 0.210(3) 1 d . . P A 2
O4B O 0.2696(14) 0.0015(11) 0.3091(11) 0.045(3) Uani 0.210(3) 1 d . . P A 2
O5B O 0.1967(12) 0.1625(7) 0.3450(5) 0.0309(18) Uani 0.210(3) 1 d . . P A 2
O6B O 0.0084(9) -0.0020(7) 0.2772(8) 0.043(2) Uani 0.210(3) 1 d . . P A 2
Cl2 Cl 0.95625(3) 0.44061(2) 0.23051(2) 0.01836(6) Uani 1 1 d . . . . .
O7 O 0.82493(11) 0.47624(8) 0.24811(8) 0.02635(19) Uani 1 1 d . . . . .
O8 O 0.92185(13) 0.38349(8) 0.11860(8) 0.02824(19) Uani 1 1 d . . . . .
O9 O 1.09263(11) 0.53072(9) 0.27463(9) 0.0319(2) Uani 1 1 d . . . . .
O10 O 0.97797(13) 0.36590(9) 0.27547(8) 0.0303(2) Uani 1 1 d . . . . .

loop_
_atom_site_aniso_label
_atom_site_aniso_U_11
_atom_site_aniso_U_22
_atom_site_aniso_U_33
_atom_site_aniso_U_23
_atom_site_aniso_U_13
_atom_site_aniso_U_12
Mn1 0.01159(7) 0.00995(7) 0.01107(7) 0.00432(5) 0.00200(5) 0.00225(5)
O1 0.0207(4) 0.0236(4) 0.0336(5) 0.0199(4) 0.0149(3) 0.0109(3)
O2 0.0157(3) 0.0196(4) 0.0148(3) 0.0071(3) 0.0044(3) 0.0028(3)
C30 0.0255(6) 0.0413(7) 0.0208(5) 0.0180(5) 0.0105(4) 0.0110(5)
N1 0.0131(4) 0.0128(4) 0.0150(4) 0.0049(3) 0.0030(3) 0.0040(3)
N2 0.0133(4) 0.0135(4) 0.0122(4) 0.0053(3) 0.0024(3) 0.0026(3)
N3 0.0180(4) 0.0130(4) 0.0117(4) 0.0058(3) 0.0006(3) 0.0038(3)
N4 0.0138(4) 0.0118(4) 0.0110(3) 0.0047(3) 0.0025(3) 0.0026(3)
N5 0.0156(4) 0.0096(3) 0.0123(4) 0.0036(3) -0.0004(3) 0.0007(3)
N6 0.0125(3) 0.0107(3) 0.0117(3) 0.0033(3) 0.0017(3) 0.0016(3)
N7 0.0129(4) 0.0115(4) 0.0143(4) 0.0046(3) 0.0020(3) 0.0030(3)
C1 0.0148(4) 0.0157(4) 0.0160(4) 0.0038(4) 0.0021(3) 0.0056(3)
C2 0.0159(4) 0.0168(5) 0.0180(5) 0.0006(4) 0.0016(4) 0.0049(4)
C3 0.0190(5) 0.0128(4) 0.0246(5) 0.0018(4) 0.0044(4) 0.0044(4)
C4 0.0188(5) 0.0127(4) 0.0230(5) 0.0065(4) 0.0054(4) 0.0051(4)
C5 0.0129(4) 0.0125(4) 0.0171(4) 0.0058(3) 0.0044(3) 0.0037(3)
C6 0.0152(4) 0.0143(4) 0.0162(4) 0.0077(4) 0.0042(3) 0.0046(3)
C7 0.0145(4) 0.0138(4) 0.0119(4) 0.0056(3) 0.0032(3) 0.0032(3)
C8 0.0200(5) 0.0183(5) 0.0118(4) 0.0056(4) 0.0009(4) 0.0043(4)
C9 0.0197(5) 0.0180(5) 0.0117(4) 0.0026(4) 0.0003(4) 0.0030(4)
C10 0.0171(4) 0.0132(4) 0.0126(4) 0.0021(3) 0.0012(3) 0.0019(3)
C11 0.0125(4) 0.0121(4) 0.0113(4) 0.0039(3) 0.0022(3) 0.0024(3)
C12 0.0145(4) 0.0110(4) 0.0138(4) 0.0052(3) 0.0028(3) 0.0025(3)
C13 0.0137(4) 0.0123(4) 0.0126(4) 0.0050(3) 0.0025(3) 0.0040(3)
C14 0.0192(5) 0.0167(4) 0.0150(4) 0.0070(4) 0.0022(4) 0.0065(4)
C15 0.0206(5) 0.0213(5) 0.0157(5) 0.0052(4) -0.0014(4) 0.0081(4)
C16 0.0157(4) 0.0169(5) 0.0184(5) 0.0018(4) -0.0017(4) 0.0041(4)
C17 0.0143(4) 0.0124(4) 0.0182(5) 0.0035(4) 0.0019(4) 0.0034(3)
C18 0.0147(4) 0.0163(4) 0.0133(4) 0.0079(3) 0.0030(3) 0.0054(3)
C19 0.0163(4) 0.0199(5) 0.0174(4) 0.0109(4) 0.0050(4) 0.0048(4)
C20 0.0262(5) 0.0220(5) 0.0203(5) 0.0136(4) 0.0050(4) 0.0081(4)
C21 0.0254(6) 0.0240(5) 0.0242(5) 0.0105(5) 0.0012(4) 0.0129(5)
C22 0.0171(5) 0.0314(6) 0.0325(6) 0.0133(5) 0.0072(5) 0.0113(5)
C23 0.0175(5) 0.0271(6) 0.0243(5) 0.0138(5) 0.0094(4) 0.0075(4)
C24 0.0143(4) 0.0091(4) 0.0135(4) 0.0035(3) 0.0019(3) 0.0019(3)
C25 0.0162(4) 0.0141(4) 0.0213(5) 0.0070(4) 0.0060(4) 0.0049(3)
C26 0.0182(5) 0.0166(5) 0.0232(5) 0.0086(4) 0.0059(4) 0.0016(4)
C27 0.0254(5) 0.0115(4) 0.0214(5) 0.0063(4) 0.0044(4) 0.0025(4)
C28 0.0237(5) 0.0134(4) 0.0241(5) 0.0061(4) 0.0057(4) 0.0082(4)
C29 0.0153(4) 0.0144(4) 0.0192(5) 0.0051(4) 0.0042(4) 0.0052(3)
Cl1 0.01582(18) 0.00983(18) 0.0204(3) 0.0060(2) 0.0053(2) 0.00096(13)
O3 0.0258(6) 0.0303(6) 0.0228(6) 0.0162(5) 0.0019(4) 0.0023(5)
O4 0.0332(15) 0.0198(8) 0.0344(11) 0.0106(8) -0.0106(9) 0.0092(9)
O5 0.0284(7) 0.0117(6) 0.0360(11) 0.0000(7) 0.0103(8) 0.0017(5)
O6 0.0363(10) 0.0253(7) 0.0524(14) 0.0114(9) 0.0288(11) -0.0046(6)
Cl1B 0.0171(7) 0.0148(7) 0.0221(12) 0.0069(9) 0.0044(9) 0.0017(5)
O3B 0.074(4) 0.049(3) 0.035(3) 0.030(3) 0.022(3) 0.038(3)
O4B 0.016(4) 0.023(5) 0.062(7) -0.018(4) 0.020(5) -0.003(3)
O5B 0.061(4) 0.011(2) 0.017(3) 0.008(2) 0.013(3) -0.001(2)
O6B 0.014(3) 0.024(3) 0.063(6) 0.005(4) -0.007(3) 0.001(2)
Cl2 0.01491(11) 0.02183(12) 0.02359(12) 0.01393(10) 0.00660(9) 0.00823(9)
O7 0.0180(4) 0.0240(4) 0.0310(5) 0.0039(4) 0.0073(3) 0.0110(3)
O8 0.0372(5) 0.0305(5) 0.0247(4) 0.0140(4) 0.0155(4) 0.0165(4)
O9 0.0180(4) 0.0365(5) 0.0370(5) 0.0192(4) 0.0042(4) -0.0016(4)
O10 0.0354(5) 0.0388(5) 0.0354(5) 0.0279(5) 0.0172(4) 0.0209(4)

loop_
_atom_type_symbol
_atom_type_description
_atom_type_scat_dispersion_real
_atom_type_scat_dispersion_imag
_atom_type_scat_source
C C 0.0033 0.0016 'International Tables Vol C Tables 4.2.6.8 and 6.1.1.4'
H H 0.0000 0.0000 'International Tables Vol C Tables 4.2.6.8 and 6.1.1.4'
N N 0.0061 0.0033 'International Tables Vol C Tables 4.2.6.8 and 6.1.1.4'
O O 0.0106 0.0060 'International Tables Vol C Tables 4.2.6.8 and 6.1.1.4'
Cl Cl 0.1484 0.1585 'International Tables Vol C Tables 4.2.6.8 and 6.1.1.4'
Mn Mn 0.3368 0.7283 'International Tables Vol C Tables 4.2.6.8 and 6.1.1.4'

loop_
_geom_angle_atom_site_label_1
_geom_angle_atom_site_label_2
_geom_angle_atom_site_label_3
_geom_angle
O1 Mn1 O2 171.53(3)
O1 Mn1 N4 99.83(4)
O2 Mn1 N4 85.68(3)
O1 Mn1 N2 84.95(3)
O2 Mn1 N2 91.34(3)
N4 Mn1 N2 67.35(3)
O1 Mn1 N7 83.25(3)
O2 Mn1 N7 97.52(3)
N4 Mn1 N7 134.49(3)
N2 Mn1 N7 156.80(3)
O1 Mn1 N6 106.70(3)
O2 Mn1 N6 81.33(3)
N4 Mn1 N6 66.93(3)
N2 Mn1 N6 134.09(3)
N7 Mn1 N6 68.74(3)
O1 Mn1 N1 89.23(3)
O2 Mn1 N1 82.34(3)
N4 Mn1 N1 135.09(3)
N2 Mn1 N1 69.85(3)
N7 Mn1 N1 90.06(3)
N6 Mn1 N1 151.11(3)
Mn1 O1 H1A 125.7(14)
Mn1 O1 H1B 122.4(17)
H1A O1 H1B 110.0(18)
C30 O2 Mn1 126.05(7)
C30 O2 H2A 106.8(16)
Mn1 O2 H2A 117.6(15)
O2 C30 H30A 109.5
O2 C30 H30B 109.5
H30A C30 H30B 109.5
O2 C30 H30C 109.5
H30A C30 H30C 109.5
H30B C30 H30C 109.5
C1 N1 C5 117.27(9)
C1 N1 Mn1 128.48(7)
C5 N1 Mn1 114.10(7)
C6 N2 N3 121.15(9)
C6 N2 Mn1 119.26(7)
N3 N2 Mn1 119.50(6)
N2 N3 C7 115.38(8)
N2 N3 C18 120.75(9)
C7 N3 C18 120.97(9)
C11 N4 C7 117.61(9)
C11 N4 Mn1 121.58(7)
C7 N4 Mn1 120.75(7)
N6 N5 C11 115.47(8)
N6 N5 C24 122.24(8)
C11 N5 C24 121.55(8)
C12 N6 N5 121.61(9)
C12 N6 Mn1 117.71(7)
N5 N6 Mn1 119.21(6)
C17 N7 C13 117.28(9)
C17 N7 Mn1 126.43(7)
C13 N7 Mn1 116.29(7)
N1 C1 C2 123.76(10)
N1 C1 H1 118.1
C2 C1 H1 118.1
C3 C2 C1 118.58(10)
C3 C2 H2 120.7
C1 C2 H2 120.7
C2 C3 C4 118.56(10)
C2 C3 H3 120.7
C4 C3 H3 120.7
C3 C4 C5 119.31(10)
C3 C4 H4 120.3
C5 C4 H4 120.3
N1 C5 C4 122.48(10)
N1 C5 C6 118.00(9)
C4 C5 C6 119.47(10)
N2 C6 C5 117.86(9)
N2 C6 H6 121.1
C5 C6 H6 121.1
N4 C7 C8 123.30(10)
N4 C7 N3 115.81(9)
C8 C7 N3 120.89(9)
C9 C8 C7 117.21(10)
C9 C8 H8 121.4
C7 C8 H8 121.4
C10 C9 C8 121.06(10)
C10 C9 H9 119.5
C8 C9 H9 119.5
C9 C10 C11 116.76(10)
C9 C10 H10 121.6
C11 C10 H10 121.6
N4 C11 C10 124.01(9)
N4 C11 N5 115.73(9)
C10 C11 N5 120.25(9)
N6 C12 C13 116.69(9)
N6 C12 H12 121.7
C13 C12 H12 121.7
N7 C13 C14 122.92(9)
N7 C13 C12 116.87(9)
C14 C13 C12 120.08(9)
C13 C14 C15 118.66(10)
C13 C14 H14 120.7
C15 C14 H14 120.7
C16 C15 C14 118.80(10)
C16 C15 H15 120.6
C14 C15 H15 120.6
C15 C16 C17 118.69(10)
C15 C16 H16 120.7
C17 C16 H16 120.7
N7 C17 C16 123.31(10)
N7 C17 H17 118.3
C16 C17 H17 118.3
C19 C18 C23 121.41(10)
C19 C18 N3 119.61(9)
C23 C18 N3 118.95(10)
C18 C19 C20 118.82(10)
C18 C19 H19 120.6
C20 C19 H19 120.6
C21 C20 C19 120.42(11)
C21 C20 H20 119.8
C19 C20 H20 119.8
C20 C21 C22 120.16(11)
C20 C21 H21 119.9
C22 C21 H21 119.9
C21 C22 C23 120.16(11)
C21 C22 H22 119.9
C23 C22 H22 119.9
C18 C23 C22 119.02(11)
C18 C23 H23 120.5
C22 C23 H23 120.5
C25 C24 C29 121.28(10)
C25 C24 N5 118.87(9)
C29 C24 N5 119.85(9)
C24 C25 C26 119.21(10)
C24 C25 H25 120.4
C26 C25 H25 120.4
C25 C26 C27 120.10(11)
C25 C26 H26 119.9
C27 C26 H26 119.9
C28 C27 C26 120.16(10)
C28 C27 H27 119.9
C26 C27 H27 119.9
C27 C28 C29 120.23(10)
C27 C28 H28 119.9
C29 C28 H28 119.9
C24 C29 C28 119.00(10)
C24 C29 H29 120.5
C28 C29 H29 120.5
O6 Cl1 O4 110.8(2)
O6 Cl1 O5 111.22(16)
O4 Cl1 O5 109.0(2)
O6 Cl1 O3 108.58(14)
O4 Cl1 O3 108.70(16)
O5 Cl1 O3 108.44(12)
O6B Cl1B O3B 110.7(6)
O6B Cl1B O5B 108.7(6)
O3B Cl1B O5B 107.5(5)
O6B Cl1B O4B 110.9(7)
O3B Cl1B O4B 107.1(7)
O5B Cl1B O4B 111.9(7)
O9 Cl2 O7 110.30(6)
O9 Cl2 O10 110.58(7)
O7 Cl2 O10 109.55(6)
O9 Cl2 O8 110.29(6)
O7 Cl2 O8 108.13(6)
O10 Cl2 O8 107.93(6)

loop_
_geom_bond_atom_site_label_1
_geom_bond_atom_site_label_2
_geom_bond_distance
Mn1 O1 2.1533(9)
Mn1 O2 2.2203(8)
Mn1 N4 2.3111(9)
Mn1 N2 2.3210(9)
Mn1 N7 2.3406(9)
Mn1 N6 2.3564(9)
Mn1 N1 2.3943(9)
O1 H1A 0.827(9)
O1 H1B 0.834(9)
O2 C30 1.4258(14)
O2 H2A 0.831(9)
C30 H30A 0.9800
C30 H30B 0.9800
C30 H30C 0.9800
N1 C1 1.3420(13)
N1 C5 1.3528(13)
N2 C6 1.2877(13)
N2 N3 1.3638(12)
N3 C7 1.3984(13)
N3 C18 1.4407(13)
N4 C11 1.3416(13)
N4 C7 1.3419(13)
N5 N6 1.3541(12)
N5 C11 1.3994(13)
N5 C24 1.4381(13)
N6 C12 1.2867(13)
N7 C17 1.3392(13)
N7 C13 1.3535(13)
C1 C2 1.3934(15)
C1 H1 0.9500
C2 C3 1.3871(17)
C2 H2 0.9500
C3 C4 1.3899(16)
C3 H3 0.9500
C4 C5 1.3967(14)
C4 H4 0.9500
C5 C6 1.4621(15)
C6 H6 0.9500
C7 C8 1.3960(14)
C8 C9 1.3883(16)
C8 H8 0.9500
C9 C10 1.3870(15)
C9 H9 0.9500
C10 C11 1.3922(14)
C10 H10 0.9500
C12 C13 1.4591(14)
C12 H12 0.9500
C13 C14 1.3906(14)
C14 C15 1.3912(16)
C14 H14 0.9500
C15 C16 1.3860(17)
C15 H15 0.9500
C16 C17 1.3934(15)
C16 H16 0.9500
C17 H17 0.9500
C18 C19 1.3881(14)
C18 C23 1.3910(15)
C19 C20 1.3948(15)
C19 H19 0.9500
C20 C21 1.3862(18)
C20 H20 0.9500
C21 C22 1.389(2)
C21 H21 0.9500
C22 C23 1.3928(17)
C22 H22 0.9500
C23 H23 0.9500
C24 C25 1.3900(15)
C24 C29 1.3922(14)
C25 C26 1.3928(15)
C25 H25 0.9500
C26 C27 1.3938(17)
C26 H26 0.9500
C27 C28 1.3897(17)
C27 H27 0.9500
C28 C29 1.3952(16)
C28 H28 0.9500
C29 H29 0.9500
Cl1 O6 1.429(2)
Cl1 O4 1.430(3)
Cl1 O5 1.446(2)
Cl1 O3 1.4481(15)
Cl1B O6B 1.416(8)
Cl1B O3B 1.422(7)
Cl1B O5B 1.437(8)
Cl1B O4B 1.440(12)
Cl2 O9 1.4295(10)
Cl2 O7 1.4440(9)
Cl2 O10 1.4472(10)
Cl2 O8 1.4546(10)

loop_
_geom_hbond_atom_site_label_D
_geom_hbond_atom_site_label_H
_geom_hbond_atom_site_label_A
_geom_hbond_distance_DH
_geom_hbond_distance_HA
_geom_hbond_distance_DA
_geom_hbond_angle_DHA
_geom_hbond_site_symmetry_A
O1 H1A O10 0.827(9) 1.992(10) 2.8065(13) 168(2) 1_455
O1 H1B O3 0.834(9) 2.075(14) 2.8378(15) 152(2) .
O1 H1B O5 0.834(9) 2.435(17) 3.157(3) 146(2) .
O1 H1B O5B 0.834(9) 1.955(18) 2.692(6) 147(2) .
O2 H2A O7 0.831(9) 1.939(10) 2.7684(12) 176(2) .

loop_
_geom_torsion_atom_site_label_1
_geom_torsion_atom_site_label_2
_geom_torsion_atom_site_label_3
_geom_torsion_atom_site_label_4
_geom_torsion
C6 N2 N3 C7 172.56(10)
Mn1 N2 N3 C7 -11.06(12)
C6 N2 N3 C18 11.65(15)
Mn1 N2 N3 C18 -171.96(7)
C11 N5 N6 C12 -177.76(9)
C24 N5 N6 C12 -7.47(15)
C11 N5 N6 Mn1 -11.93(11)
C24 N5 N6 Mn1 158.37(7)
C5 N1 C1 C2 1.57(16)
Mn1 N1 C1 C2 -173.76(8)
N1 C1 C2 C3 0.36(17)
C1 C2 C3 C4 -1.60(17)
C2 C3 C4 C5 0.93(17)
C1 N1 C5 C4 -2.28(15)
Mn1 N1 C5 C4 173.71(8)
C1 N1 C5 C6 175.28(9)
Mn1 N1 C5 C6 -8.73(12)
C3 C4 C5 N1 1.07(17)
C3 C4 C5 C6 -176.46(10)
N3 N2 C6 C5 -177.75(9)
Mn1 N2 C6 C5 5.86(13)
N1 C5 C6 N2 2.33(15)
C4 C5 C6 N2 179.97(10)
C11 N4 C7 C8 2.51(15)
Mn1 N4 C7 C8 -174.83(8)
C11 N4 C7 N3 -177.18(9)
Mn1 N4 C7 N3 5.47(12)
N2 N3 C7 N4 3.63(13)
C18 N3 C7 N4 164.49(9)
N2 N3 C7 C8 -176.07(10)
C18 N3 C7 C8 -15.21(15)
N4 C7 C8 C9 -1.18(17)
N3 C7 C8 C9 178.50(10)
C7 C8 C9 C10 -0.73(17)
C8 C9 C10 C11 1.16(17)
C7 N4 C11 C10 -2.04(15)
Mn1 N4 C11 C10 175.29(8)
C7 N4 C11 N5 177.92(9)
Mn1 N4 C11 N5 -4.75(12)
C9 C10 C11 N4 0.25(16)
C9 C10 C11 N5 -179.71(10)
N6 N5 C11 N4 10.71(13)
C24 N5 C11 N4 -159.66(9)
N6 N5 C11 C10 -169.33(9)
C24 N5 C11 C10 20.30(15)
N5 N6 C12 C13 -175.65(9)
Mn1 N6 C12 C13 18.31(12)
C17 N7 C13 C14 -6.60(15)
Mn1 N7 C13 C14 173.68(8)
C17 N7 C13 C12 169.18(9)
Mn1 N7 C13 C12 -10.54(12)
N6 C12 C13 N7 -5.11(14)
N6 C12 C13 C14 170.79(10)
N7 C13 C14 C15 3.73(17)
C12 C13 C14 C15 -171.92(10)
C13 C14 C15 C16 1.65(17)
C14 C15 C16 C17 -3.82(18)
C13 N7 C17 C16 4.26(16)
Mn1 N7 C17 C16 -176.05(8)
C15 C16 C17 N7 0.87(18)
N2 N3 C18 C19 -85.26(13)
C7 N3 C18 C19 114.90(12)
N2 N3 C18 C23 92.72(13)
C7 N3 C18 C23 -67.12(14)
C23 C18 C19 C20 -1.01(17)
N3 C18 C19 C20 176.91(10)
C18 C19 C20 C21 1.31(18)
C19 C20 C21 C22 -0.34(19)
C20 C21 C22 C23 -1.0(2)
C19 C18 C23 C22 -0.26(18)
N3 C18 C23 C22 -178.20(11)
C21 C22 C23 C18 1.2(2)
N6 N5 C24 C25 -100.14(12)
C11 N5 C24 C25 69.58(13)
N6 N5 C24 C29 80.15(13)
C11 N5 C24 C29 -110.13(12)
C29 C24 C25 C26 0.67(16)
N5 C24 C25 C26 -179.04(10)
C24 C25 C26 C27 -0.60(17)
C25 C26 C27 C28 -0.22(18)
C26 C27 C28 C29 0.98(18)
C25 C24 C29 C28 0.08(16)
N5 C24 C29 C28 179.78(10)
C27 C28 C29 C24 -0.91(17)
